data_2228123
loop_
_publ_author_name
'Najafi, Ezzatollah'
'Amini, Mostafa M.'
'Ng, Seik Weng'

_publ_section_title
;
 Bis(benzyltriethylammonium) hexachloridostannate(IV)
;
_journal_coeditor_code XU5035
_journal_issue 10
_journal_name_full 'Acta Crystallographica Section E'
_journal_page_first m1334
_journal_paper_doi 10.1107/S1600536810038122
_journal_volume 66
_journal_year 2010
_chemical_formula_iupac '(C13 H22 N)2 [Sn Cl6]'
_chemical_formula_moiety '2(C13 H22 N +), Cl6 Sn 2-'
_chemical_formula_sum 'C26 H44 Cl6 N2 Sn'
_chemical_formula_weight 716.02
_chemical_name_systematic
;
Bis(benzyltriethylammonium) hexachloridostannate(IV)
;
_space_group_IT_number 14
_symmetry_cell_setting monoclinic
_symmetry_space_group_name_Hall '-P 2yn'
_symmetry_space_group_name_H-M 'P 1 21/n 1'
_atom_sites_solution_hydrogens geom
_atom_sites_solution_primary direct
_atom_sites_solution_secondary difmap
_audit_creation_method SHELXL-97
_cell_angle_alpha 90.00
_cell_angle_beta 90.8720(10)
_cell_angle_gamma 90.00
_cell_formula_units_Z 2
_cell_length_a 11.2096(6)
_cell_length_b 11.2306(6)
_cell_length_c 12.9796(7)
_cell_measurement_reflns_used 8245
_cell_measurement_temperature 295(2)
_cell_measurement_theta_max 28.2
_cell_measurement_theta_min 2.4
_cell_volume 1633.82(15)
_computing_cell_refinement 'SAINT (Bruker, 2009)'
_computing_data_collection 'APEX2 (Bruker, 2009)'
_computing_data_reduction 'SAINT (Bruker, 2009)'
_computing_molecular_graphics 'X-SEED (Barbour, 2001)'
_computing_publication_material 'publCIF (Westrip, 2010)'
_computing_structure_refinement 'SHELXL97 (Sheldrick, 2008)'
_computing_structure_solution 'SHELXS97 (Sheldrick, 2008)'
_diffrn_ambient_temperature 295(2)
_diffrn_measured_fraction_theta_full 0.998
_diffrn_measured_fraction_theta_max 0.998
_diffrn_measurement_device_type 'Bruker SMART APEX'
_diffrn_measurement_method '\w scans'
_diffrn_radiation_monochromator graphite
_diffrn_radiation_source 'fine-focus sealed tube'
_diffrn_radiation_type MoK\a
_diffrn_radiation_wavelength 0.71073
_diffrn_reflns_av_R_equivalents 0.0219
_diffrn_reflns_av_sigmaI/netI 0.0198
_diffrn_reflns_limit_h_max 13
_diffrn_reflns_limit_h_min -14
_diffrn_reflns_limit_k_max 14
_diffrn_reflns_limit_k_min -14
_diffrn_reflns_limit_l_max 16
_diffrn_reflns_limit_l_min -16
_diffrn_reflns_number 15028
_diffrn_reflns_theta_full 27.50
_diffrn_reflns_theta_max 27.50
_diffrn_reflns_theta_min 2.38
_diffrn_standards_decay_% 0
_diffrn_standards_interval_count 0
_diffrn_standards_interval_time 0
_diffrn_standards_number 0
_exptl_absorpt_coefficient_mu 1.291
_exptl_absorpt_correction_T_max 0.8818
_exptl_absorpt_correction_T_min 0.6981
_exptl_absorpt_correction_type multi-scan
_exptl_absorpt_process_details '(SADABS; Sheldrick, 1996)'
_exptl_crystal_colour Colorless
_exptl_crystal_density_diffrn 1.455
_exptl_crystal_density_method 'not measured'
_exptl_crystal_description Prism
_exptl_crystal_F_000 732
_exptl_crystal_size_max 0.30
_exptl_crystal_size_mid 0.20
_exptl_crystal_size_min 0.10
_refine_diff_density_max 0.406
_refine_diff_density_min -0.387
_refine_ls_extinction_method none
_refine_ls_goodness_of_fit_ref 1.012
_refine_ls_hydrogen_treatment constr
_refine_ls_matrix_type full
_refine_ls_number_parameters 160
_refine_ls_number_reflns 3756
_refine_ls_number_restraints 0
_refine_ls_restrained_S_all 1.012
_refine_ls_R_factor_all 0.0272
_refine_ls_R_factor_gt 0.0211
_refine_ls_shift/su_max 0.001
_refine_ls_shift/su_mean 0.001
_refine_ls_structure_factor_coef Fsqd
_refine_ls_weighting_details 'calc w=1/[\s^2^(Fo^2^)+(0.0320P)^2^+0.4848P] where P=(Fo^2^+2Fc^2^)/3'
_refine_ls_weighting_scheme calc
_refine_ls_wR_factor_gt 0.0541
_refine_ls_wR_factor_ref 0.0594
_reflns_number_gt 3276
_reflns_number_total 3756
_reflns_threshold_expression I>2\s(I)
_cod_data_source_file xu5035.cif
_cod_data_source_block I
_cod_original_sg_symbol_H-M 'P 21/n'
_cod_database_code 2228123
_cod_database_fobs_code 2228123

loop_
_symmetry_equiv_pos_as_xyz
'x, y, z'
'x+1/2, -y+1/2, z+1/2'
'-x, -y, -z'
'-x-1/2, y-1/2, -z-1/2'

loop_
_atom_site_type_symbol
_atom_site_label
_atom_site_fract_x
_atom_site_fract_y
_atom_site_fract_z
_atom_site_U_iso_or_equiv
_atom_site_adp_type
_atom_site_calc_flag
_atom_site_refinement_flags
_atom_site_occupancy
_atom_site_disorder_assembly
_atom_site_disorder_group
Sn Sn1 0.5000 0.5000 0.5000 0.03041(6) Uani d S 1 . .
Cl Cl1 0.53546(4) 0.67877(4) 0.60050(3) 0.04330(11) Uani d . 1 . .
Cl Cl2 0.45054(4) 0.39111(4) 0.65796(3) 0.04483(12) Uani d . 1 . .
Cl Cl3 0.70731(4) 0.44472(5) 0.52383(4) 0.04963(13) Uani d . 1 . .
N N1 0.10908(13) 0.22025(14) 0.56788(12) 0.0390(3) Uani d . 1 . .
C C1 0.1030(2) 0.3475(2) 0.60638(18) 0.0534(5) Uani d . 1 . .
H H1A 0.1762 0.3649 0.6443 0.064 Uiso calc R 1 . .
H H1B 0.0997 0.4002 0.5472 0.064 Uiso calc R 1 . .
C C2 -0.0015(2) 0.3758(2) 0.6748(2) 0.0659(7) Uani d . 1 . .
H H2A 0.0027 0.4576 0.6958 0.099 Uiso calc R 1 . .
H H2B 0.0013 0.3254 0.7345 0.099 Uiso calc R 1 . .
H H2C -0.0748 0.3622 0.6373 0.099 Uiso calc R 1 . .
C C3 -0.00149(17) 0.1864(2) 0.50650(16) 0.0519(5) Uani d . 1 . .
H H3A -0.0680 0.1816 0.5533 0.062 Uiso calc R 1 . .
H H3B 0.0103 0.1075 0.4779 0.062 Uiso calc R 1 . .
C C4 -0.0354(2) 0.2704(3) 0.41919(19) 0.0744(8) Uani d . 1 . .
H H4A -0.1066 0.2421 0.3853 0.112 Uiso calc R 1 . .
H H4B 0.0283 0.2736 0.3707 0.112 Uiso calc R 1 . .
H H4C -0.0492 0.3486 0.4464 0.112 Uiso calc R 1 . .
C C5 0.11816(18) 0.13332(19) 0.65726(15) 0.0460(5) Uani d . 1 . .
H H5A 0.1295 0.0539 0.6296 0.055 Uiso calc R 1 . .
H H5B 0.0429 0.1336 0.6932 0.055 Uiso calc R 1 . .
C C6 0.2178(2) 0.1584(3) 0.73500(17) 0.0627(6) Uani d . 1 . .
H H6A 0.2181 0.0979 0.7873 0.094 Uiso calc R 1 . .
H H6B 0.2051 0.2348 0.7662 0.094 Uiso calc R 1 . .
H H6C 0.2930 0.1583 0.7007 0.094 Uiso calc R 1 . .
C C7 0.22048(17) 0.21310(18) 0.50080(15) 0.0436(4) Uani d . 1 . .
H H7A 0.2122 0.2710 0.4457 0.052 Uiso calc R 1 . .
H H7B 0.2891 0.2363 0.5426 0.052 Uiso calc R 1 . .
C C8 0.24596(17) 0.09404(19) 0.45360(15) 0.0429(4) Uani d . 1 . .
C C9 0.3185(3) 0.0112(2) 0.5036(2) 0.0660(7) Uani d . 1 . .
H H9 0.3492 0.0284 0.5689 0.079 Uiso calc R 1 . .
C C10 0.3458(3) -0.0965(3) 0.4577(2) 0.0798(8) Uani d . 1 . .
H H10 0.3933 -0.1515 0.4927 0.096 Uiso calc R 1 . .
C C11 0.3032(3) -0.1225(2) 0.3612(2) 0.0713(7) Uani d . 1 . .
H H11 0.3217 -0.1949 0.3306 0.086 Uiso calc R 1 . .
C C12 0.2334(2) -0.0415(3) 0.3098(2) 0.0632(6) Uani d . 1 . .
H H12 0.2049 -0.0587 0.2438 0.076 Uiso calc R 1 . .
C C13 0.2049(2) 0.0659(2) 0.35541(16) 0.0524(5) Uani d . 1 . .
H H13 0.1574 0.1202 0.3195 0.063 Uiso calc R 1 . .

loop_
_atom_site_aniso_label
_atom_site_aniso_U_11
_atom_site_aniso_U_22
_atom_site_aniso_U_33
_atom_site_aniso_U_12
_atom_site_aniso_U_13
_atom_site_aniso_U_23
Sn1 0.02733(9) 0.03422(10) 0.02977(9) -0.00209(6) 0.00331(6) 0.00222(6)
Cl1 0.0462(3) 0.0419(2) 0.0420(2) -0.0050(2) 0.00723(19) -0.00544(19)
Cl2 0.0483(3) 0.0508(3) 0.0354(2) -0.0082(2) 0.00231(18) 0.00960(19)
Cl3 0.0344(2) 0.0550(3) 0.0595(3) 0.0041(2) 0.0010(2) 0.0053(2)
N1 0.0344(8) 0.0408(8) 0.0418(8) -0.0066(6) 0.0041(6) 0.0081(7)
C1 0.0606(14) 0.0438(11) 0.0561(12) -0.0041(10) 0.0122(10) 0.0042(9)
C2 0.0721(16) 0.0610(15) 0.0650(15) 0.0120(13) 0.0182(12) 0.0052(12)
C3 0.0346(10) 0.0675(15) 0.0536(12) -0.0047(9) -0.0041(9) 0.0039(10)
C4 0.0640(16) 0.101(2) 0.0578(14) 0.0305(15) -0.0091(12) 0.0077(14)
C5 0.0429(11) 0.0497(11) 0.0454(10) -0.0070(9) 0.0037(8) 0.0154(9)
C6 0.0511(13) 0.0902(19) 0.0467(12) -0.0049(12) -0.0053(10) 0.0124(12)
C7 0.0375(10) 0.0483(11) 0.0453(10) -0.0073(8) 0.0074(8) 0.0075(8)
C8 0.0348(10) 0.0498(11) 0.0443(10) -0.0025(8) 0.0033(8) 0.0071(8)
C9 0.0628(16) 0.0793(19) 0.0554(14) 0.0197(13) -0.0120(12) 0.0016(12)
C10 0.081(2) 0.0746(19) 0.084(2) 0.0352(16) -0.0011(15) 0.0087(15)
C11 0.0777(18) 0.0575(15) 0.0793(18) 0.0054(13) 0.0182(14) -0.0086(13)
C12 0.0640(15) 0.0723(16) 0.0535(13) -0.0050(13) 0.0044(11) -0.0103(12)
C13 0.0502(12) 0.0615(14) 0.0453(11) 0.0037(10) -0.0008(9) 0.0070(10)

loop_
_atom_type_symbol
_atom_type_description
_atom_type_scat_dispersion_real
_atom_type_scat_dispersion_imag
_atom_type_scat_source
C C 0.0033 0.0016 'International Tables Vol C Tables 4.2.6.8 and 6.1.1.4'
H H 0.0000 0.0000 'International Tables Vol C Tables 4.2.6.8 and 6.1.1.4'
N N 0.0061 0.0033 'International Tables Vol C Tables 4.2.6.8 and 6.1.1.4'
Cl Cl 0.1484 0.1585 'International Tables Vol C Tables 4.2.6.8 and 6.1.1.4'
Sn Sn -0.6537 1.4246 'International Tables Vol C Tables 4.2.6.8 and 6.1.1.4'

loop_
_geom_angle_atom_site_label_1
_geom_angle_atom_site_label_2
_geom_angle_atom_site_label_3
_geom_angle_site_symmetry_1
_geom_angle_site_symmetry_3
_geom_angle
_geom_angle_publ_flag
Cl3 Sn1 Cl3 3_666 . 180.0 ?
Cl3 Sn1 Cl1 3_666 . 90.320(18) ?
Cl3 Sn1 Cl1 . . 89.680(18) ?
Cl3 Sn1 Cl1 3_666 3_666 89.680(18) ?
Cl3 Sn1 Cl1 . 3_666 90.320(18) ?
Cl1 Sn1 Cl1 . 3_666 180.0 ?
Cl3 Sn1 Cl2 3_666 3_666 89.662(17) ?
Cl3 Sn1 Cl2 . 3_666 90.338(17) ?
Cl1 Sn1 Cl2 . 3_666 89.974(17) ?
Cl1 Sn1 Cl2 3_666 3_666 90.026(17) ?
Cl3 Sn1 Cl2 3_666 . 90.338(17) ?
Cl3 Sn1 Cl2 . . 89.662(17) ?
Cl1 Sn1 Cl2 . . 90.026(17) ?
Cl1 Sn1 Cl2 3_666 . 89.974(17) ?
Cl2 Sn1 Cl2 3_666 . 180.00(2) ?
C3 N1 C1 . . 111.75(17) ?
C3 N1 C5 . . 106.60(15) ?
C1 N1 C5 . . 110.92(16) ?
C3 N1 C7 . . 110.82(15) ?
C1 N1 C7 . . 106.10(14) ?
C5 N1 C7 . . 110.73(15) ?
C2 C1 N1 . . 115.49(18) ?
C2 C1 H1A . . 108.4 ?
N1 C1 H1A . . 108.4 ?
C2 C1 H1B . . 108.4 ?
N1 C1 H1B . . 108.4 ?
H1A C1 H1B . . 107.5 ?
C1 C2 H2A . . 109.5 ?
C1 C2 H2B . . 109.5 ?
H2A C2 H2B . . 109.5 ?
C1 C2 H2C . . 109.5 ?
H2A C2 H2C . . 109.5 ?
H2B C2 H2C . . 109.5 ?
N1 C3 C4 . . 115.5(2) ?
N1 C3 H3A . . 108.4 ?
C4 C3 H3A . . 108.4 ?
N1 C3 H3B . . 108.4 ?
C4 C3 H3B . . 108.4 ?
H3A C3 H3B . . 107.5 ?
C3 C4 H4A . . 109.5 ?
C3 C4 H4B . . 109.5 ?
H4A C4 H4B . . 109.5 ?
C3 C4 H4C . . 109.5 ?
H4A C4 H4C . . 109.5 ?
H4B C4 H4C . . 109.5 ?
N1 C5 C6 . . 115.36(17) ?
N1 C5 H5A . . 108.4 ?
C6 C5 H5A . . 108.4 ?
N1 C5 H5B . . 108.4 ?
C6 C5 H5B . . 108.4 ?
H5A C5 H5B . . 107.5 ?
C5 C6 H6A . . 109.5 ?
C5 C6 H6B . . 109.5 ?
H6A C6 H6B . . 109.5 ?
C5 C6 H6C . . 109.5 ?
H6A C6 H6C . . 109.5 ?
H6B C6 H6C . . 109.5 ?
C8 C7 N1 . . 116.09(15) ?
C8 C7 H7A . . 108.3 ?
N1 C7 H7A . . 108.3 ?
C8 C7 H7B . . 108.3 ?
N1 C7 H7B . . 108.3 ?
H7A C7 H7B . . 107.4 ?
C13 C8 C9 . . 117.5(2) ?
C13 C8 C7 . . 121.09(19) ?
C9 C8 C7 . . 121.3(2) ?
C10 C9 C8 . . 121.0(2) ?
C10 C9 H9 . . 119.5 ?
C8 C9 H9 . . 119.5 ?
C11 C10 C9 . . 120.3(3) ?
C11 C10 H10 . . 119.8 ?
C9 C10 H10 . . 119.8 ?
C10 C11 C12 . . 119.7(3) ?
C10 C11 H11 . . 120.1 ?
C12 C11 H11 . . 120.1 ?
C11 C12 C13 . . 120.4(2) ?
C11 C12 H12 . . 119.8 ?
C13 C12 H12 . . 119.8 ?
C8 C13 C12 . . 121.1(2) ?
C8 C13 H13 . . 119.4 ?
C12 C13 H13 . . 119.4 ?

loop_
_geom_bond_atom_site_label_1
_geom_bond_atom_site_label_2
_geom_bond_site_symmetry_2
_geom_bond_distance
_geom_bond_publ_flag
Sn1 Cl3 3_666 2.4207(5) ?
Sn1 Cl3 . 2.4207(5) ?
Sn1 Cl1 . 2.4237(5) ?
Sn1 Cl1 3_666 2.4237(5) ?
Sn1 Cl2 3_666 2.4579(4) ?
Sn1 Cl2 . 2.4579(4) ?
N1 C3 . 1.512(2) ?
N1 C1 . 1.515(3) ?
N1 C5 . 1.518(2) ?
N1 C7 . 1.535(2) ?
C1 C2 . 1.515(3) ?
C1 H1A . 0.9700 ?
C1 H1B . 0.9700 ?
C2 H2A . 0.9600 ?
C2 H2B . 0.9600 ?
C2 H2C . 0.9600 ?
C3 C4 . 1.519(3) ?
C3 H3A . 0.9700 ?
C3 H3B . 0.9700 ?
C4 H4A . 0.9600 ?
C4 H4B . 0.9600 ?
C4 H4C . 0.9600 ?
C5 C6 . 1.520(3) ?
C5 H5A . 0.9700 ?
C5 H5B . 0.9700 ?
C6 H6A . 0.9600 ?
C6 H6B . 0.9600 ?
C6 H6C . 0.9600 ?
C7 C8 . 1.500(3) ?
C7 H7A . 0.9700 ?
C7 H7B . 0.9700 ?
C8 C13 . 1.385(3) ?
C8 C9 . 1.390(3) ?
C9 C10 . 1.386(4) ?
C9 H9 . 0.9300 ?
C10 C11 . 1.364(4) ?
C10 H10 . 0.9300 ?
C11 C12 . 1.367(4) ?
C11 H11 . 0.9300 ?
C12 C13 . 1.384(4) ?
C12 H12 . 0.9300 ?
C13 H13 . 0.9300 ?

loop_
_geom_hbond_atom_site_label_D
_geom_hbond_atom_site_label_H
_geom_hbond_atom_site_label_A
_geom_hbond_site_symmetry_A
_geom_hbond_distance_DH
_geom_hbond_distance_HA
_geom_hbond_distance_DA
_geom_hbond_angle_DHA
C2 H2B Cl1 4_657 0.96 2.74 3.685(3) 169

loop_
_geom_torsion_atom_site_label_1
_geom_torsion_atom_site_label_2
_geom_torsion_atom_site_label_3
_geom_torsion_atom_site_label_4
_geom_torsion_site_symmetry_1
_geom_torsion_site_symmetry_2
_geom_torsion_site_symmetry_3
_geom_torsion_site_symmetry_4
_geom_torsion
_geom_torsion_publ_flag
C3 N1 C1 C2 . . . . 58.9(2) ?
C5 N1 C1 C2 . . . . -59.9(2) ?
C7 N1 C1 C2 . . . . 179.8(2) ?
C1 N1 C3 C4 . . . . 52.4(2) ?
C5 N1 C3 C4 . . . . 173.76(19) ?
C7 N1 C3 C4 . . . . -65.7(2) ?
C3 N1 C5 C6 . . . . -174.68(19) ?
C1 N1 C5 C6 . . . . -52.8(2) ?
C7 N1 C5 C6 . . . . 64.7(2) ?
C3 N1 C7 C8 . . . . -58.7(2) ?
C1 N1 C7 C8 . . . . 179.82(17) ?
C5 N1 C7 C8 . . . . 59.4(2) ?
N1 C7 C8 C13 . . . . 93.4(2) ?
N1 C7 C8 C9 . . . . -91.3(3) ?
C13 C8 C9 C10 . . . . -1.7(4) ?
C7 C8 C9 C10 . . . . -177.2(3) ?
C8 C9 C10 C11 . . . . 1.1(5) ?
C9 C10 C11 C12 . . . . 0.0(5) ?
C10 C11 C12 C13 . . . . -0.5(4) ?
C9 C8 C13 C12 . . . . 1.2(3) ?
C7 C8 C13 C12 . . . . 176.7(2) ?
C11 C12 C13 C8 . . . . -0.1(4) ?
